data_4114184
loop_
_publ_author_name
'St\'ephane A. Baudron'
'Narcis Avarvari'
'Patrick Batail'
'Claude Coulon'
'Rodolphe Cl\'erac'
'Enric Canadell'
'Pascale Auban-Senzier'

_publ_contact_author
; Dr Patrick Batail 
  Laboratoire Chimie Inorganique, Mat\'eriaux et Interfaces,
  FRE 2447 CNRS-Universit\'e d'Angers,
  Bat. K, 2, Boulevard Lavoisier, Angers, France 
;
_publ_contact_author_email patrick.batail@univ-angers.fr
_publ_contact_author_fax '33 2 41 73 50 11'
_publ_contact_author_phone '33 2 41 73 52 64'
_publ_section_title
;
 Singular Crystalline \b'-Layered Topologies Directed by Ribbons of
 Self-Complementary Amide...Amide Ring Motifs in [EDT-TTF-(CONH2)2]2X (X =
 HSO4-, ClO4-, ReO4-, AsF6-): Coupled Activation of Ribbon Curvature,
 Electron Interactions, and Magnetic Susceptibility
;
_journal_name_full 'Journal of the American Chemical Society'
_journal_page_first 11583
_journal_page_last 11590
_journal_paper_doi 10.1021/ja0356129
_journal_volume 125
_journal_year 2003
_chemical_formula_sum 'C5 H4 N2 O3 S2'
_chemical_formula_weight 204.22
_chemical_name_systematic
;
 ?
;
_space_group_IT_number 2
_symmetry_cell_setting triclinic
_symmetry_space_group_name_Hall '-P 1'
_symmetry_space_group_name_H-M 'P -1'
_atom_sites_solution_hydrogens geom
_atom_sites_solution_primary direct
_atom_sites_solution_secondary difmap
_audit_creation_method SHELXL-97
_cell_angle_alpha 104.32(3)
_cell_angle_beta 98.85(3)
_cell_angle_gamma 105.09(3)
_cell_formula_units_Z 2
_cell_length_a 5.8330(16)
_cell_length_b 7.4593(19)
_cell_length_c 9.197(3)
_cell_measurement_reflns_used 2991
_cell_measurement_temperature 293(2)
_cell_measurement_theta_max 52.1
_cell_measurement_theta_min 3.3
_cell_volume 364.0(2)
_computing_cell_refinement 'SELECT, CELL [STOE-IPDS]'
_computing_data_collection 'EXPOSE [STOE-IPDS]'
_computing_data_reduction 'INTEGRATE [STOE-IPDS]'
_computing_structure_refinement 'SHELXL-97 (Sheldrick, 1997)'
_computing_structure_solution 'SHELXS-97 (Sheldrick, 1990)'
_diffrn_ambient_temperature 293(2)
_diffrn_detector_area_resol_mean 6.66
_diffrn_measured_fraction_theta_full 0.926
_diffrn_measured_fraction_theta_max 0.926
_diffrn_measurement_device_type STOE-IPDS
_diffrn_measurement_method 'Oscillation, Phi. incr. = 2.5'
_diffrn_radiation_monochromator graphite
_diffrn_radiation_source 'fine-focus sealed tube'
_diffrn_radiation_type MoK\a
_diffrn_radiation_wavelength 0.71073
_diffrn_reflns_av_R_equivalents 0.0390
_diffrn_reflns_av_sigmaI/netI 0.0385
_diffrn_reflns_limit_h_max 6
_diffrn_reflns_limit_h_min -7
_diffrn_reflns_limit_k_max 8
_diffrn_reflns_limit_k_min -9
_diffrn_reflns_limit_l_max 11
_diffrn_reflns_limit_l_min 0
_diffrn_reflns_number 3614
_diffrn_reflns_theta_full 26.01
_diffrn_reflns_theta_max 26.01
_diffrn_reflns_theta_min 2.35
_exptl_absorpt_coefficient_mu 0.693
_exptl_absorpt_correction_T_max 0.9153
_exptl_absorpt_correction_T_min 0.8666
_exptl_absorpt_correction_type numerical
_exptl_absorpt_process_details 'FACEIT, STOE-IPDS'
_exptl_crystal_colour white
_exptl_crystal_density_diffrn 1.863
_exptl_crystal_description block
_exptl_crystal_F_000 208
_exptl_crystal_size_max 0.1924
_exptl_crystal_size_mid 0.1924
_exptl_crystal_size_min 0.1540
_refine_diff_density_max 0.294
_refine_diff_density_min -0.188
_refine_diff_density_rms 0.052
_refine_ls_extinction_method none
_refine_ls_goodness_of_fit_ref 0.951
_refine_ls_hydrogen_treatment mixed
_refine_ls_matrix_type full
_refine_ls_number_parameters 109
_refine_ls_number_reflns 1325
_refine_ls_number_restraints 0
_refine_ls_restrained_S_all 0.951
_refine_ls_R_factor_all 0.0383
_refine_ls_R_factor_gt 0.0265
_refine_ls_shift/su_max 0.000
_refine_ls_shift/su_mean 0.000
_refine_ls_structure_factor_coef Fsqd
_refine_ls_weighting_details 'calc w=1/[\s^2^(Fo^2^)+(0.0381P)^2^+0.0000P] where P=(Fo^2^+2Fc^2^)/3'
_refine_ls_weighting_scheme calc
_refine_ls_wR_factor_gt 0.0618
_refine_ls_wR_factor_ref 0.0658
_reflns_number_gt 1057
_reflns_number_total 1325
_reflns_threshold_expression >2sigma(I)
_cod_data_source_file ja0356129si20030414_071433.cif
_cod_data_source_block sb88p3_a
_cod_original_cell_volume 364.02(17)
_cod_database_code 4114184

loop_
_symmetry_equiv_pos_as_xyz
'x, y, z'
'-x, -y, -z'

loop_
_atom_site_label
_atom_site_type_symbol
_atom_site_fract_x
_atom_site_fract_y
_atom_site_fract_z
_atom_site_U_iso_or_equiv
_atom_site_adp_type
_atom_site_occupancy
_atom_site_symmetry_multiplicity
_atom_site_calc_flag
_atom_site_refinement_flags
S1 S 0.25214(9) 0.58486(6) 0.17386(5) 0.02629(16) Uani 1 1 d .
S2 S -0.00839(11) 0.17781(6) 0.12710(6) 0.03717(18) Uani 1 1 d .
C1 C -0.0064(4) 0.7293(2) 0.3596(2) 0.0240(4) Uani 1 1 d .
C2 C 0.0129(3) 0.5376(2) 0.26613(19) 0.0209(4) Uani 1 1 d .
C3 C -0.1133(4) 0.3472(2) 0.2432(2) 0.0229(4) Uani 1 1 d .
C4 C -0.3253(4) 0.2594(3) 0.3041(2) 0.0257(4) Uani 1 1 d .
C5 C 0.2244(4) 0.3417(3) 0.0809(2) 0.0290(5) Uani 1 1 d .
N1 N -0.1673(3) 0.7321(2) 0.44322(18) 0.0317(4) Uani 1 1 d .
H1A H -0.1745 0.8414 0.4976 0.038 Uiso 1 1 calc R
H1B H -0.2663 0.6246 0.4441 0.038 Uiso 1 1 calc R
N2 N -0.4233(3) 0.0662(2) 0.2518(2) 0.0413(5) Uani 1 1 d .
H2A H -0.5445 0.0093 0.2841 0.050 Uiso 1 1 calc R
H2B H -0.3653 -0.0015 0.1857 0.050 Uiso 1 1 calc R
O1 O 0.1419(3) 0.87886(18) 0.35301(17) 0.0400(4) Uani 1 1 d .
O2 O -0.4067(3) 0.35709(19) 0.39829(17) 0.0405(4) Uani 1 1 d .
O3 O 0.3513(3) 0.2901(2) -0.00299(18) 0.0441(4) Uani 1 1 d .

loop_
_atom_site_aniso_label
_atom_site_aniso_U_11
_atom_site_aniso_U_22
_atom_site_aniso_U_33
_atom_site_aniso_U_23
_atom_site_aniso_U_13
_atom_site_aniso_U_12
S1 0.0269(3) 0.0158(2) 0.0345(3) 0.00342(19) 0.0174(2) 0.00191(19)
S2 0.0431(4) 0.0140(2) 0.0537(4) 0.0008(2) 0.0344(3) 0.0032(2)
C1 0.0280(12) 0.0148(9) 0.0284(9) 0.0033(7) 0.0124(8) 0.0051(8)
C2 0.0208(11) 0.0177(9) 0.0241(9) 0.0049(7) 0.0102(8) 0.0046(7)
C3 0.0243(11) 0.0175(9) 0.0259(9) 0.0023(7) 0.0125(8) 0.0052(8)
C4 0.0270(12) 0.0178(9) 0.0317(10) 0.0055(8) 0.0140(8) 0.0037(8)
C5 0.0302(12) 0.0207(9) 0.0351(10) 0.0031(8) 0.0194(9) 0.0042(8)
N1 0.0377(11) 0.0137(7) 0.0427(10) 0.0013(7) 0.0238(8) 0.0047(7)
N2 0.0454(13) 0.0157(8) 0.0625(12) 0.0039(8) 0.0390(10) 0.0011(8)
O1 0.0487(10) 0.0148(6) 0.0567(9) 0.0044(6) 0.0363(8) 0.0024(6)
O2 0.0444(10) 0.0206(7) 0.0571(9) 0.0031(6) 0.0381(8) 0.0042(6)
O3 0.0485(11) 0.0248(7) 0.0612(10) 0.0038(7) 0.0419(8) 0.0072(7)

loop_
_atom_type_symbol
_atom_type_description
_atom_type_scat_dispersion_real
_atom_type_scat_dispersion_imag
_atom_type_scat_source
C C 0.0033 0.0016 'International Tables Vol C Tables 4.2.6.8 and 6.1.1.4'
H H 0.0000 0.0000 'International Tables Vol C Tables 4.2.6.8 and 6.1.1.4'
N N 0.0061 0.0033 'International Tables Vol C Tables 4.2.6.8 and 6.1.1.4'
O O 0.0106 0.0060 'International Tables Vol C Tables 4.2.6.8 and 6.1.1.4'
S S 0.1246 0.1234 'International Tables Vol C Tables 4.2.6.8 and 6.1.1.4'

loop_
_geom_angle_atom_site_label_1
_geom_angle_atom_site_label_2
_geom_angle_atom_site_label_3
_geom_angle
C2 S1 C5 97.29(9)
C3 S2 C5 98.36(9)
O1 C1 N1 123.36(16)
O1 C1 C2 115.96(17)
N1 C1 C2 120.67(16)
C3 C2 C1 133.52(18)
C3 C2 S1 117.41(14)
C1 C2 S1 109.07(13)
C2 C3 C4 130.40(17)
C2 C3 S2 115.08(15)
C4 C3 S2 114.51(13)
O2 C4 N2 120.47(19)
O2 C4 C3 122.80(16)
N2 C4 C3 116.72(17)
O3 C5 S1 125.02(15)
O3 C5 S2 123.18(15)
S1 C5 S2 111.79(11)

loop_
_geom_bond_atom_site_label_1
_geom_bond_atom_site_label_2
_geom_bond_distance
S1 C2 1.746(2)
S1 C5 1.7566(19)
S2 C3 1.7457(19)
S2 C5 1.757(2)
C1 O1 1.243(2)
C1 N1 1.303(3)
C1 C2 1.517(2)
C2 C3 1.365(3)
C3 C4 1.498(3)
C4 O2 1.225(2)
C4 N2 1.334(2)
C5 O3 1.212(2)
